data_4502501
loop_
_publ_author_name
'Feng, Xing'
'Du, Hao'
'Chen, Kai'
'Xiao, Xin'
'Luo, Shi-Xia'
'Xue, Sai-Feng'
'Zhang, Yun-Qian'
'Zhu, Qian-Jiang'
'Tao, Zhu'
'Zhang, Xiao-Yi'
'Wei, Gang'

_publ_section_title
;
 Design and Synthesis of Self-assembly Supramolecular Entities Based on
 Noncovalent Interaction of Cucurbit[5]uril, Metal Ions, and
 Hydroxybenzene or Its Derivatives
;
_journal_issue 7
_journal_name_full 'Crystal Growth &amp; Design'
_journal_page_first 2901
_journal_paper_doi 10.1021/cg901309b
_journal_volume 10
_journal_year 2010
_chemical_formula_sum 'C42 H52 I2 K2 N20 O19'
_chemical_formula_weight 1473.04
_chemical_name_systematic
;
 ?
;
_space_group_IT_number 18
_symmetry_cell_setting orthorhombic
_symmetry_space_group_name_Hall 'P 2ac 2ac'
_symmetry_space_group_name_H-M 'P 21 2 21'
_atom_sites_solution_hydrogens geom
_atom_sites_solution_primary direct
_atom_sites_solution_secondary difmap
_audit_creation_method SHELXL-97
_cell_angle_alpha 90.00
_cell_angle_beta 90.00
_cell_angle_gamma 90.00
_cell_formula_units_Z 2
_cell_length_a 12.0852(6)
_cell_length_b 13.9747(7)
_cell_length_c 15.8477(8)
_cell_measurement_temperature 223(2)
_cell_volume 2676.5(2)
_computing_cell_refinement 'SAINT (Bruker, 2005)'
_computing_data_collection 'APEX2 (Bruker, 2005)'
_computing_data_reduction SAINT
_computing_structure_refinement 'SHELXL97 (Sheldrick, 2008)'
_computing_structure_solution 'SHELXS97 (Sheldrick, 2008)'
_diffrn_ambient_temperature 223(2)
_diffrn_measured_fraction_theta_full 0.997
_diffrn_measured_fraction_theta_max 0.997
_diffrn_measurement_device_type 'Bruker Apex2 CCD Detector'
_diffrn_measurement_method '\f and \w scan'
_diffrn_radiation_monochromator graphite
_diffrn_radiation_source 'fine-focus sealed tube'
_diffrn_radiation_type MoK\a
_diffrn_radiation_wavelength 0.71073
_diffrn_reflns_av_R_equivalents 0.0440
_diffrn_reflns_av_sigmaI/netI 0.0384
_diffrn_reflns_limit_h_max 14
_diffrn_reflns_limit_h_min -14
_diffrn_reflns_limit_k_max 17
_diffrn_reflns_limit_k_min -17
_diffrn_reflns_limit_l_max 19
_diffrn_reflns_limit_l_min -19
_diffrn_reflns_number 24937
_diffrn_reflns_theta_full 26.00
_diffrn_reflns_theta_max 26.00
_diffrn_reflns_theta_min 1.46
_exptl_absorpt_coefficient_mu 1.426
_exptl_absorpt_correction_T_max 0.7635
_exptl_absorpt_correction_T_min 0.7351
_exptl_absorpt_correction_type multi-scan
_exptl_absorpt_process_details 'SADABS (Bruker, 2005)'
_exptl_crystal_colour colorless
_exptl_crystal_density_diffrn 1.828
_exptl_crystal_density_method 'not measured'
_exptl_crystal_description diamond
_exptl_crystal_F_000 1480
_exptl_crystal_size_max 0.23
_exptl_crystal_size_mid 0.21
_exptl_crystal_size_min 0.20
_refine_diff_density_max 0.525
_refine_diff_density_min -0.712
_refine_diff_density_rms 0.069
_refine_ls_abs_structure_details 'Flack H D (1983), Acta Cryst. A39, 876-881'
_refine_ls_abs_structure_Flack -0.008(16)
_refine_ls_extinction_method none
_refine_ls_goodness_of_fit_ref 1.047
_refine_ls_hydrogen_treatment constr
_refine_ls_matrix_type full
_refine_ls_number_parameters 385
_refine_ls_number_reflns 5219
_refine_ls_number_restraints 0
_refine_ls_restrained_S_all 1.047
_refine_ls_R_factor_all 0.0409
_refine_ls_R_factor_gt 0.0329
_refine_ls_shift/su_max 0.001
_refine_ls_shift/su_mean 0.000
_refine_ls_structure_factor_coef Fsqd
_refine_ls_weighting_details 'calc w=1/[\s^2^(Fo^2^)+(0.0331P)^2^+1.5343P] where P=(Fo^2^+2Fc^2^)/3'
_refine_ls_weighting_scheme calc
_refine_ls_wR_factor_gt 0.0725
_refine_ls_wR_factor_ref 0.0764
_reflns_number_gt 4598
_reflns_number_total 5219
_reflns_threshold_expression >2sigma(I)
_cod_data_source_file cg901309b_si_001.cif
_cod_data_source_block complex_D
_cod_depositor_comments
;
The following automatic conversions were performed:

'_symmetry_cell_setting' value 'Orthorhombic' changed to
'orthorhombic' according to
/home/saulius/struct/CIF-dictionaries/cif_core.dic dictionary named
'cif_core.dic' version 2.4.2 from 2011-04-26.

Automatic conversion script
Id: cif_fix_values 1715 2011-07-08 13:25:40Z adriana 
;
_cod_original_sg_symbol_H-M 'p 21 2 21'
_cod_database_code 4502501

loop_
_symmetry_equiv_pos_as_xyz
'x, y, z'
'-x+1/2, -y, z+1/2'
'x+1/2, -y, -z+1/2'
'-x, y, -z'

loop_
_atom_site_label
_atom_site_type_symbol
_atom_site_fract_x
_atom_site_fract_y
_atom_site_fract_z
_atom_site_U_iso_or_equiv
_atom_site_adp_type
_atom_site_occupancy
_atom_site_symmetry_multiplicity
_atom_site_calc_flag
_atom_site_refinement_flags
K1 K 0.19430(8) 0.35055(7) 0.92557(6) 0.0382(2) Uani 1 1 d .
I1 I 0.20974(3) 0.817057(19) 0.96798(2) 0.04450(10) Uani 1 1 d .
O1W O 0.0188(2) 0.4719(2) 0.8995(2) 0.0440(8) Uani 1 1 d .
O2W O 0.0000 0.2576(3) 1.0000 0.0543(14) Uani 1 2 d S
O3W O 0.0000 0.6438(3) 1.0000 0.0680(17) Uani 1 2 d S
O4W O 0.5000 0.3503(7) 1.0000 0.217(7) Uani 1 2 d S
C1 C 0.3497(3) 0.5809(3) 0.9582(3) 0.0265(9) Uani 1 1 d .
C2 C 0.4774(3) 0.6581(3) 1.0461(2) 0.0276(9) Uani 1 1 d .
H2 H 0.4609 0.7238 1.0660 0.033 Uiso 1 1 calc R
C3 C 0.4336(3) 0.5925(3) 0.8178(3) 0.0307(9) Uani 1 1 d .
H3A H 0.4720 0.6440 0.7878 0.037 Uiso 1 1 calc R
H3B H 0.3572 0.5908 0.7972 0.037 Uiso 1 1 calc R
C4 C 0.4283(3) 0.4206(3) 0.7790(3) 0.0270(9) Uani 1 1 d .
C5 C 0.6019(3) 0.4962(3) 0.7735(2) 0.0279(9) Uani 1 1 d .
H5 H 0.6213 0.5432 0.7292 0.033 Uiso 1 1 calc R
C6 C 0.6135(3) 0.3914(3) 0.7413(3) 0.0286(9) Uani 1 1 d .
H6 H 0.6395 0.3890 0.6821 0.034 Uiso 1 1 calc R
C7 C 0.4693(3) 0.2573(3) 0.7267(3) 0.0323(10) Uani 1 1 d .
H7A H 0.5139 0.2365 0.6784 0.039 Uiso 1 1 calc R
H7B H 0.3917 0.2581 0.7089 0.039 Uiso 1 1 calc R
C8 C 0.3975(3) 0.1645(3) 0.8483(3) 0.0286(9) Uani 1 1 d .
C9 C 0.5819(3) 0.1328(3) 0.8105(3) 0.0304(10) Uani 1 1 d .
H9 H 0.6024 0.0941 0.7606 0.036 Uiso 1 1 calc R
C10 C 0.5496(3) 0.0683(3) 0.8869(3) 0.0321(10) Uani 1 1 d .
H10 H 0.5542 -0.0004 0.8723 0.038 Uiso 1 1 calc R
C11 C 0.3655(3) 0.0522(3) 0.9657(3) 0.0340(10) Uani 1 1 d .
H11A H 0.3855 -0.0156 0.9696 0.041 Uiso 1 1 calc R
H11B H 0.2888 0.0557 0.9458 0.041 Uiso 1 1 calc R
C12 C 0.2958(3) 0.1604(3) 1.0761(2) 0.0288(8) Uani 1 1 d .
C13 C 0.2619(3) 0.2552(3) 1.2054(3) 0.0309(10) Uani 1 1 d .
H13A H 0.1854 0.2557 1.1849 0.037 Uiso 1 1 calc R
H13B H 0.2605 0.2351 1.2647 0.037 Uiso 1 1 calc R
C14 C 0.2688(3) 0.4168(3) 1.1427(3) 0.0272(9) Uani 1 1 d .
C15 C 0.3003(3) 0.5863(3) 1.1080(2) 0.0279(8) Uani 1 1 d .
H15A H 0.3028 0.6416 1.1460 0.033 Uiso 1 1 calc R
H15B H 0.2254 0.5825 1.0845 0.033 Uiso 1 1 calc R
N1 N 0.3783(3) 0.6008(2) 1.0401(2) 0.0268(7) Uani 1 1 d .
N2 N 0.4320(3) 0.6153(2) 0.9065(2) 0.0270(8) Uani 1 1 d .
N3 N 0.4863(3) 0.5025(2) 0.7970(2) 0.0278(8) Uani 1 1 d .
N4 N 0.5020(3) 0.3532(2) 0.7500(2) 0.0289(8) Uani 1 1 d .
N5 N 0.4825(2) 0.1883(3) 0.7952(2) 0.0294(7) Uani 1 1 d .
N6 N 0.4359(3) 0.0972(2) 0.9043(2) 0.0303(8) Uani 1 1 d .
N7 N 0.3713(3) 0.0938(2) 1.0489(2) 0.0306(8) Uani 1 1 d .
N8 N 0.3244(2) 0.1859(3) 1.1573(2) 0.0321(8) Uani 1 1 d .
N9 N 0.3057(3) 0.3513(2) 1.2007(2) 0.0302(8) Uani 1 1 d .
N10 N 0.3226(3) 0.5006(2) 1.1559(2) 0.0282(7) Uani 1 1 d .
O1 O 0.2657(2) 0.5406(2) 0.93510(17) 0.0319(6) Uani 1 1 d .
O2 O 0.3289(2) 0.4090(2) 0.78631(19) 0.0317(7) Uani 1 1 d .
O3 O 0.3039(2) 0.19660(18) 0.84675(17) 0.0314(6) Uani 1 1 d .
O4 O 0.2170(2) 0.19008(19) 1.03601(17) 0.0340(6) Uani 1 1 d .
O5 O 0.1967(2) 0.40153(19) 1.08920(18) 0.0331(6) Uani 1 1 d .
C16 C 0.1254(4) 1.0010(3) 0.1850(3) 0.0365(10) Uani 1 1 d .
C17 C 0.0328(4) 1.0132(3) 0.1340(3) 0.0445(12) Uani 1 1 d .
H17 H 0.0241 0.9753 0.0855 0.053 Uiso 1 1 calc R
C18 C -0.0469(4) 1.0810(3) 0.1542(3) 0.0444(12) Uani 1 1 d .
H18 H -0.1090 1.0888 0.1191 0.053 Uiso 1 1 calc R
C19 C -0.0355(4) 1.1378(3) 0.2265(3) 0.0390(11) Uani 1 1 d .
C20 C 0.0564(4) 1.1240(3) 0.2781(3) 0.0368(11) Uani 1 1 d .
H20 H 0.0647 1.1608 0.3273 0.044 Uiso 1 1 calc R
C21 C 0.1360(4) 1.0561(3) 0.2572(3) 0.0351(10) Uani 1 1 d .
H21 H 0.1977 1.0476 0.2925 0.042 Uiso 1 1 calc R
O6 O 0.2089(3) 0.9374(2) 0.1675(2) 0.0529(8) Uani 1 1 d .
H6A H 0.1941 0.9079 0.1234 0.079 Uiso 1 1 calc R
O7 O -0.1088(3) 1.2085(2) 0.2481(2) 0.0510(9) Uani 1 1 d .
H7 H -0.1719 1.1854 0.2521 0.077 Uiso 1 1 calc R

loop_
_atom_site_aniso_label
_atom_site_aniso_U_11
_atom_site_aniso_U_22
_atom_site_aniso_U_33
_atom_site_aniso_U_23
_atom_site_aniso_U_13
_atom_site_aniso_U_12
K1 0.0437(6) 0.0370(5) 0.0338(5) 0.0019(4) 0.0010(4) 0.0033(4)
I1 0.04469(16) 0.03248(14) 0.05634(19) -0.00052(14) 0.00554(16) -0.00525(13)
O1W 0.0338(17) 0.059(2) 0.0395(19) 0.0032(17) 0.0044(15) -0.0049(15)
O2W 0.026(2) 0.049(3) 0.087(4) 0.000 -0.007(2) 0.000
O3W 0.051(3) 0.035(2) 0.119(5) 0.000 0.012(3) 0.000
O4W 0.40(2) 0.123(8) 0.129(8) 0.000 0.073(10) 0.000
C1 0.0187(18) 0.0240(18) 0.037(3) 0.0016(19) -0.0015(19) 0.0026(15)
C2 0.0236(19) 0.0242(18) 0.035(2) -0.0020(17) -0.0061(17) 0.0005(14)
C3 0.029(2) 0.031(2) 0.032(3) 0.0094(18) -0.0064(19) -0.0003(18)
C4 0.027(2) 0.037(2) 0.018(2) 0.0020(17) -0.0053(17) -0.0001(18)
C5 0.025(2) 0.036(2) 0.022(2) 0.0053(18) 0.0024(17) -0.0033(17)
C6 0.021(2) 0.044(2) 0.021(2) 0.0000(18) 0.0004(17) -0.0037(17)
C7 0.028(2) 0.043(2) 0.026(2) -0.0123(19) -0.0023(19) -0.0011(18)
C8 0.027(2) 0.025(2) 0.034(2) -0.0128(18) -0.0042(18) -0.0038(16)
C9 0.025(2) 0.028(2) 0.038(3) -0.0133(19) 0.0000(18) 0.0021(18)
C10 0.025(2) 0.024(2) 0.047(3) -0.0107(19) -0.0057(19) 0.0009(16)
C11 0.027(2) 0.0194(18) 0.056(3) 0.000(2) -0.010(2) -0.0042(15)
C12 0.0221(19) 0.031(2) 0.034(2) 0.0086(16) 0.0041(19) -0.0027(18)
C13 0.022(2) 0.041(2) 0.030(2) 0.0082(19) 0.0049(17) -0.0013(17)
C14 0.016(2) 0.039(2) 0.026(2) -0.0001(18) 0.0052(17) 0.0033(17)
C15 0.0205(19) 0.0306(19) 0.032(2) -0.0042(16) -0.0015(19) 0.0056(19)
N1 0.0231(16) 0.0314(17) 0.0260(19) -0.0050(16) -0.0012(16) -0.0010(13)
N2 0.0235(17) 0.0313(18) 0.0263(19) -0.0034(15) -0.0017(15) -0.0001(14)
N3 0.0206(17) 0.0349(18) 0.0279(19) -0.0013(16) 0.0031(14) -0.0051(15)
N4 0.0174(15) 0.0391(18) 0.0303(19) -0.0017(17) 0.0001(13) -0.0022(14)
N5 0.0224(17) 0.0319(17) 0.034(2) -0.0051(19) 0.0016(14) -0.0002(15)
N6 0.0228(17) 0.0288(18) 0.039(2) -0.0038(16) 0.0008(16) -0.0021(14)
N7 0.0261(17) 0.0294(17) 0.036(2) 0.0036(15) -0.0049(16) 0.0030(14)
N8 0.0215(16) 0.0427(19) 0.0320(19) 0.0080(18) 0.0016(14) 0.0061(16)
N9 0.0210(18) 0.0396(18) 0.0300(18) 0.0070(15) -0.0016(15) -0.0049(15)
N10 0.0272(18) 0.0329(18) 0.0246(18) -0.0031(14) -0.0025(14) 0.0058(14)
O1 0.0222(14) 0.0375(15) 0.0361(16) -0.0023(13) -0.0032(12) -0.0027(12)
O2 0.0163(14) 0.0425(16) 0.0363(18) -0.0015(13) -0.0027(12) -0.0017(12)
O3 0.0176(14) 0.0354(15) 0.0412(16) -0.0025(13) -0.0004(13) 0.0024(13)
O4 0.0216(12) 0.0418(14) 0.0385(15) 0.0078(14) -0.0050(13) 0.0045(12)
O5 0.0230(14) 0.0407(15) 0.0355(16) 0.0030(13) -0.0069(14) -0.0002(13)
C16 0.031(2) 0.040(2) 0.039(3) 0.008(2) 0.004(2) -0.004(2)
C17 0.052(3) 0.042(3) 0.039(3) 0.004(2) 0.001(2) -0.012(2)
C18 0.035(2) 0.047(3) 0.051(3) 0.003(2) -0.007(2) -0.008(2)
C19 0.032(2) 0.035(2) 0.050(3) 0.004(2) 0.001(2) -0.013(2)
C20 0.032(2) 0.041(3) 0.037(3) 0.005(2) 0.000(2) -0.014(2)
C21 0.031(2) 0.043(3) 0.031(3) 0.013(2) -0.0056(19) -0.011(2)
O6 0.0498(19) 0.055(2) 0.053(2) 0.0001(16) -0.002(2) 0.0108(19)
O7 0.0299(17) 0.046(2) 0.078(3) -0.0103(17) -0.0045(17) -0.0033(14)

loop_
_atom_type_symbol
_atom_type_description
_atom_type_scat_dispersion_real
_atom_type_scat_dispersion_imag
_atom_type_scat_source
C C 0.0033 0.0016 'International Tables Vol C Tables 4.2.6.8 and 6.1.1.4'
H H 0.0000 0.0000 'International Tables Vol C Tables 4.2.6.8 and 6.1.1.4'
N N 0.0061 0.0033 'International Tables Vol C Tables 4.2.6.8 and 6.1.1.4'
O O 0.0106 0.0060 'International Tables Vol C Tables 4.2.6.8 and 6.1.1.4'
K K 0.2009 0.2494 'International Tables Vol C Tables 4.2.6.8 and 6.1.1.4'
I I -0.4742 1.8119 'International Tables Vol C Tables 4.2.6.8 and 6.1.1.4'

loop_
_geom_angle_atom_site_label_1
_geom_angle_atom_site_label_2
_geom_angle_atom_site_label_3
_geom_angle
_geom_angle_site_symmetry_1
_geom_angle_site_symmetry_3
O5 K1 O1W 89.41(9) . .
O5 K1 O1 72.12(8) . .
O1W K1 O1 70.15(9) . .
O5 K1 O3 128.65(8) . .
O1W K1 O3 140.13(9) . .
O1 K1 O3 127.14(8) . .
O5 K1 O4 67.44(8) . .
O1W K1 O4 130.57(9) . .
O1 K1 O4 133.03(8) . .
O3 K1 O4 68.12(8) . .
O5 K1 O2 131.46(9) . .
O1W K1 O2 98.46(9) . .
O1 K1 O2 66.11(9) . .
O3 K1 O2 66.97(8) . .
O4 K1 O2 129.93(8) . .
O5 K1 O2W 74.82(7) . .
O1W K1 O2W 73.46(10) . .
O1 K1 O2W 130.27(10) . .
O3 K1 O2W 102.49(10) . .
O4 K1 O2W 58.85(8) . .
O2 K1 O2W 153.18(7) . .
K1 O2W K1 127.38(17) . 4_557
O1 C1 N1 126.1(4) . .
O1 C1 N2 125.8(4) . .
N1 C1 N2 108.1(3) . .
N1 C2 N2 115.4(3) . 4_657
N1 C2 C2 103.2(3) . 4_657
N2 C2 C2 102.7(3) 4_657 4_657
N2 C3 N3 114.9(3) . .
O2 C4 N3 126.6(4) . .
O2 C4 N4 125.4(4) . .
N3 C4 N4 108.0(3) . .
N10 C5 N3 114.1(3) 4_657 .
N10 C5 C6 103.7(3) 4_657 .
N3 C5 C6 103.2(3) . .
N9 C6 N4 114.9(3) 4_657 .
N9 C6 C5 102.5(3) 4_657 .
N4 C6 C5 103.3(3) . .
N4 C7 N5 113.0(3) . .
O3 C8 N5 126.6(4) . .
O3 C8 N6 125.3(4) . .
N5 C8 N6 108.1(3) . .
N8 C9 N5 115.7(3) 4_657 .
N8 C9 C10 102.6(3) 4_657 .
N5 C9 C10 103.4(3) . .
N7 C10 N6 115.0(3) 4_657 .
N7 C10 C9 103.8(3) 4_657 .
N6 C10 C9 102.9(3) . .
N6 C11 N7 114.4(3) . .
O4 C12 N7 125.9(4) . .
O4 C12 N8 126.5(4) . .
N7 C12 N8 107.6(3) . .
N9 C13 N8 113.8(3) . .
O5 C14 N10 126.4(4) . .
O5 C14 N9 125.1(4) . .
N10 C14 N9 108.5(3) . .
N10 C15 N1 112.7(3) . .
C1 N1 C2 112.6(3) . .
C1 N1 C15 120.8(3) . .
C2 N1 C15 124.7(3) . .
C1 N2 C3 120.9(3) . .
C1 N2 C2 112.3(3) . 4_657
C3 N2 C2 125.7(3) . 4_657
C4 N3 C3 123.1(3) . .
C4 N3 C5 112.9(3) . .
C3 N3 C5 122.4(3) . .
C4 N4 C7 122.9(3) . .
C4 N4 C6 112.3(3) . .
C7 N4 C6 124.7(3) . .
C8 N5 C9 112.9(3) . .
C8 N5 C7 122.4(3) . .
C9 N5 C7 124.6(3) . .
C8 N6 C11 122.5(3) . .
C8 N6 C10 112.6(3) . .
C11 N6 C10 124.4(3) . .
C12 N7 C10 112.7(3) . 4_657
C12 N7 C11 121.9(3) . .
C10 N7 C11 125.3(3) 4_657 .
C12 N8 C9 113.1(3) . 4_657
C12 N8 C13 122.3(3) . .
C9 N8 C13 124.5(3) 4_657 .
C14 N9 C13 122.4(3) . .
C14 N9 C6 112.6(3) . 4_657
C13 N9 C6 124.9(3) . 4_657
C14 N10 C15 123.2(3) . .
C14 N10 C5 112.6(3) . 4_657
C15 N10 C5 124.1(3) . 4_657
C1 O1 K1 135.5(2) . .
C4 O2 K1 132.2(3) . .
C8 O3 K1 135.2(2) . .
C12 O4 K1 131.5(2) . .
C14 O5 K1 135.7(2) . .
O6 C16 C21 117.3(4) . .
O6 C16 C17 123.6(4) . .
C21 C16 C17 119.1(4) . .
C18 C17 C16 120.5(5) . .
C17 C18 C19 120.5(5) . .
O7 C19 C20 118.0(4) . .
O7 C19 C18 123.3(4) . .
C20 C19 C18 118.7(5) . .
C21 C20 C19 120.5(5) . .
C16 C21 C20 120.7(4) . .

loop_
_geom_bond_atom_site_label_1
_geom_bond_atom_site_label_2
_geom_bond_distance
_geom_bond_site_symmetry_2
K1 O5 2.689(3) .
K1 O1W 2.746(3) .
K1 O1 2.796(3) .
K1 O3 2.818(3) .
K1 O4 2.858(3) .
K1 O2 2.861(3) .
K1 O2W 2.931(2) .
O2W K1 2.931(2) 4_557
C1 O1 1.218(4) .
C1 N1 1.371(5) .
C1 N2 1.375(5) .
C2 N1 1.444(5) .
C2 N2 1.456(5) 4_657
C2 C2 1.561(8) 4_657
C3 N2 1.441(5) .
C3 N3 1.447(5) .
C4 O2 1.217(5) .
C4 N3 1.372(5) .
C4 N4 1.376(5) .
C5 N10 1.446(5) 4_657
C5 N3 1.448(5) .
C5 C6 1.557(6) .
C6 N9 1.453(5) 4_657
C6 N4 1.456(5) .
C7 N4 1.445(5) .
C7 N5 1.461(5) .
C8 O3 1.217(5) .
C8 N5 1.369(5) .
C8 N6 1.375(5) .
C9 N8 1.446(5) 4_657
C9 N5 1.451(5) .
C9 C10 1.559(6) .
C10 N7 1.441(5) 4_657
C10 N6 1.458(5) .
C11 N6 1.437(5) .
C11 N7 1.443(5) .
C12 O4 1.218(4) .
C12 N7 1.372(5) .
C12 N8 1.379(5) .
C13 N9 1.445(5) .
C13 N8 1.447(5) .
C14 O5 1.234(5) .
C14 N10 1.356(5) .
C14 N9 1.372(5) .
C15 N10 1.443(5) .
C15 N1 1.445(5) .
N2 C2 1.456(5) 4_657
N7 C10 1.441(5) 4_657
N8 C9 1.446(5) 4_657
N9 C6 1.453(5) 4_657
N10 C5 1.446(5) 4_657
C16 O6 1.373(5) .
C16 C21 1.386(6) .
C16 C17 1.391(6) .
C17 C18 1.388(7) .
C18 C19 1.400(7) .
C19 O7 1.370(6) .
C19 C20 1.392(6) .
C20 C21 1.391(6) .
